data_7001460
loop_
_publ_author_name
'K\"uhnel, Moritz F.'
'Lentz, Dieter'

_publ_section_title
;
 Hydrometalation of fluoroallenes
;
_journal_issue 24
_journal_name_full 'Dalton Transactions'
_journal_page_first 4747
_journal_page_last 4755
_journal_paper_doi 10.1039/b903300a
_journal_year 2009
_chemical_formula_moiety 'C11 H6 F4 Mo O3'
_chemical_formula_sum 'C11 H6 F4 Mo O3'
_chemical_formula_weight 358.10
_chemical_melting_point 336
_chemical_name_systematic
;
?
;
_space_group_IT_number 14
_symmetry_cell_setting monoclinic
_symmetry_space_group_name_Hall '-P 2yn'
_symmetry_space_group_name_H-M 'P 1 21/n 1'
_atom_sites_solution_hydrogens geom
_atom_sites_solution_primary direct
_atom_sites_solution_secondary difmap
_audit_creation_method SHELXL-97
_cell_angle_alpha 90.00
_cell_angle_beta 93.838(13)
_cell_angle_gamma 90.00
_cell_formula_units_Z 4
_cell_length_a 8.0792(11)
_cell_length_b 12.7380(18)
_cell_length_c 11.6673(18)
_cell_measurement_reflns_used 983
_cell_measurement_temperature 173(2)
_cell_measurement_theta_max 30.46
_cell_measurement_theta_min 2.97
_cell_volume 1198.0(3)
_computing_cell_refinement 'SAINT (Bruker-AXS)'
_computing_data_collection 'SMART (Bruker-AXS)'
_computing_data_reduction 'SAINT (Bruker-AXS)'
_computing_structure_refinement 'SHELXL-97 (Sheldrick, 1997)'
_computing_structure_solution 'SHELXS-97 (Sheldrick, 1997)'
_diffrn_ambient_temperature 173(2)
_diffrn_measured_fraction_theta_full 0.989
_diffrn_measured_fraction_theta_max 0.989
_diffrn_measurement_device_type 'SMART-CCD Bruker-AXS'
_diffrn_measurement_method 'omega scan'
_diffrn_radiation_monochromator graphite
_diffrn_radiation_source 'sealed tube'
_diffrn_radiation_type MoK\a
_diffrn_radiation_wavelength 0.71073
_diffrn_reflns_av_R_equivalents 0.0220
_diffrn_reflns_av_sigmaI/netI 0.0196
_diffrn_reflns_limit_h_max 11
_diffrn_reflns_limit_h_min -11
_diffrn_reflns_limit_k_max 17
_diffrn_reflns_limit_k_min -17
_diffrn_reflns_limit_l_max 16
_diffrn_reflns_limit_l_min -16
_diffrn_reflns_number 14540
_diffrn_reflns_theta_full 30.52
_diffrn_reflns_theta_max 30.52
_diffrn_reflns_theta_min 2.37
_exptl_absorpt_coefficient_mu 1.146
_exptl_absorpt_correction_type multi-scan
_exptl_absorpt_process_details 'SADABS (Bruker-AXS)'
_exptl_crystal_colour yellow
_exptl_crystal_density_diffrn 1.985
_exptl_crystal_density_method 'not measured'
_exptl_crystal_description plate
_exptl_crystal_F_000 696
_exptl_crystal_size_max 0.46
_exptl_crystal_size_mid 0.30
_exptl_crystal_size_min 0.02
_refine_diff_density_max 1.358
_refine_diff_density_min -0.627
_refine_diff_density_rms 0.083
_refine_ls_extinction_method none
_refine_ls_goodness_of_fit_ref 1.055
_refine_ls_hydrogen_treatment constr
_refine_ls_matrix_type full
_refine_ls_number_parameters 172
_refine_ls_number_reflns 3634
_refine_ls_number_restraints 0
_refine_ls_restrained_S_all 1.055
_refine_ls_R_factor_all 0.0315
_refine_ls_R_factor_gt 0.0242
_refine_ls_shift/su_max 0.000
_refine_ls_shift/su_mean 0.000
_refine_ls_structure_factor_coef Fsqd
_refine_ls_weighting_details 'calc w=1/[\s^2^(Fo^2^)+(0.0376P)^2^+0.8010P] where P=(Fo^2^+2Fc^2^)/3'
_refine_ls_weighting_scheme calc
_refine_ls_wR_factor_gt 0.0653
_refine_ls_wR_factor_ref 0.0701
_reflns_number_gt 3122
_reflns_number_total 3634
_reflns_threshold_expression >2sigma(I)
_cod_data_source_file b903300a.txt
_cod_data_source_block mor12m
_cod_original_sg_symbol_H-M P21/n
_cod_database_code 7001460

loop_
_symmetry_equiv_pos_as_xyz
'x, y, z'
'-x+1/2, y+1/2, -z+1/2'
'-x, -y, -z'
'x-1/2, -y-1/2, z-1/2'

loop_
_atom_site_label
_atom_site_type_symbol
_atom_site_fract_x
_atom_site_fract_y
_atom_site_fract_z
_atom_site_U_iso_or_equiv
_atom_site_adp_type
_atom_site_occupancy
_atom_site_symmetry_multiplicity
_atom_site_calc_flag
_atom_site_refinement_flags
_atom_site_disorder_assembly
_atom_site_disorder_group
Mo1 Mo 0.172436(17) 0.221070(12) 0.303300(13) 0.02135(6) Uani 1 1 d . . .
C1 C -0.0775(3) 0.3751(2) 0.4136(2) 0.0445(6) Uani 1 1 d . . .
C2 C -0.0278(3) 0.34271(17) 0.3154(2) 0.0309(4) Uani 1 1 d . . .
C3 C -0.1334(3) 0.3824(2) 0.2145(2) 0.0392(5) Uani 1 1 d . . .
H1 H -0.2384 0.4129 0.2409 0.047 Uiso 1 1 calc R . .
C1O C 0.1758(3) 0.27691(19) 0.1429(2) 0.0356(5) Uani 1 1 d . . .
C2O C 0.4131(3) 0.2169(2) 0.2740(2) 0.0437(6) Uani 1 1 d . . .
C3O C 0.2824(3) 0.32671(18) 0.41027(19) 0.0343(4) Uani 1 1 d . . .
C1R C 0.0629(3) 0.11035(17) 0.4387(2) 0.0342(4) Uani 1 1 d . . .
H1R H 0.0474 0.1343 0.5144 0.041 Uiso 1 1 calc R . .
C2R C 0.2087(3) 0.06491(18) 0.4002(2) 0.0355(5) Uani 1 1 d . . .
H2R H 0.3087 0.0523 0.4457 0.043 Uiso 1 1 calc R . .
C3R C 0.1796(3) 0.04150(19) 0.2816(2) 0.0405(5) Uani 1 1 d . . .
H3R H 0.2569 0.0108 0.2337 0.049 Uiso 1 1 calc R . .
C4R C 0.0151(3) 0.07196(19) 0.2475(2) 0.0407(5) Uani 1 1 d . . .
H4R H -0.0377 0.0653 0.1726 0.049 Uiso 1 1 calc R . .
C5R C -0.0560(3) 0.11374(18) 0.3440(2) 0.0383(5) Uani 1 1 d . . .
H5R H -0.1659 0.1400 0.3455 0.046 Uiso 1 1 calc R . .
F2 F -0.0102(2) 0.35052(15) 0.51701(14) 0.0584(4) Uani 1 1 d . . .
F1 F -0.2088(3) 0.43597(18) 0.4312(2) 0.0824(7) Uani 1 1 d . . .
F3 F -0.0495(2) 0.45728(14) 0.15591(16) 0.0595(5) Uani 1 1 d . . .
F4 F -0.16943(18) 0.30495(13) 0.13656(14) 0.0453(3) Uani 1 1 d . . .
O1 O 0.1818(3) 0.30066(19) 0.04916(16) 0.0541(5) Uani 1 1 d . . .
O2 O 0.5512(2) 0.2167(2) 0.2596(2) 0.0711(8) Uani 1 1 d . . .
O3 O 0.3516(3) 0.38461(16) 0.47034(17) 0.0531(5) Uani 1 1 d . . .

loop_
_atom_site_aniso_label
_atom_site_aniso_U_11
_atom_site_aniso_U_22
_atom_site_aniso_U_33
_atom_site_aniso_U_23
_atom_site_aniso_U_13
_atom_site_aniso_U_12
Mo1 0.02025(8) 0.02252(9) 0.02105(9) 0.00035(6) -0.00022(5) -0.00005(5)
C1 0.0484(13) 0.0404(13) 0.0453(14) -0.0049(11) 0.0090(11) 0.0112(11)
C2 0.0311(9) 0.0251(9) 0.0365(11) 0.0008(8) 0.0023(8) 0.0029(8)
C3 0.0348(10) 0.0340(12) 0.0482(14) 0.0075(10) -0.0014(9) 0.0025(9)
C1O 0.0337(10) 0.0409(13) 0.0325(11) 0.0008(9) 0.0054(8) -0.0023(9)
C2O 0.0297(10) 0.0640(18) 0.0372(13) -0.0018(12) 0.0013(9) -0.0015(10)
C3O 0.0399(11) 0.0312(11) 0.0309(11) 0.0027(9) -0.0037(8) -0.0030(9)
C1R 0.0402(11) 0.0289(10) 0.0339(11) 0.0056(9) 0.0048(9) -0.0027(8)
C2R 0.0395(11) 0.0271(10) 0.0388(12) 0.0031(9) -0.0058(9) 0.0051(8)
C3R 0.0505(13) 0.0274(11) 0.0426(13) -0.0077(9) -0.0034(10) 0.0059(9)
C4R 0.0479(13) 0.0303(11) 0.0416(13) 0.0006(9) -0.0136(10) -0.0087(9)
C5R 0.0299(9) 0.0302(11) 0.0543(15) 0.0082(10) -0.0006(9) -0.0061(8)
F2 0.0751(11) 0.0673(11) 0.0337(8) -0.0079(8) 0.0114(7) 0.0130(9)
F1 0.0839(14) 0.0756(14) 0.0903(15) -0.0142(12) 0.0251(12) 0.0351(12)
F3 0.0634(10) 0.0472(9) 0.0653(11) 0.0282(8) -0.0156(8) -0.0123(8)
F4 0.0383(7) 0.0502(8) 0.0454(9) 0.0011(7) -0.0122(6) -0.0037(6)
O1 0.0601(12) 0.0723(14) 0.0308(9) 0.0096(9) 0.0099(8) -0.0033(10)
O2 0.0277(9) 0.122(2) 0.0637(15) -0.0009(14) 0.0066(9) -0.0030(11)
O3 0.0673(12) 0.0453(11) 0.0441(11) -0.0037(9) -0.0154(9) -0.0140(9)

loop_
_atom_type_symbol
_atom_type_description
_atom_type_scat_dispersion_real
_atom_type_scat_dispersion_imag
_atom_type_scat_source
C C 0.0033 0.0016 'International Tables Vol C Tables 4.2.6.8 and 6.1.1.4'
H H 0.0000 0.0000 'International Tables Vol C Tables 4.2.6.8 and 6.1.1.4'
O O 0.0106 0.0060 'International Tables Vol C Tables 4.2.6.8 and 6.1.1.4'
F F 0.0171 0.0103 'International Tables Vol C Tables 4.2.6.8 and 6.1.1.4'
Mo Mo -1.6832 0.6857 'International Tables Vol C Tables 4.2.6.8 and 6.1.1.4'

loop_
_geom_angle_atom_site_label_1
_geom_angle_atom_site_label_2
_geom_angle_atom_site_label_3
_geom_angle
_geom_angle_site_symmetry_1
_geom_angle_site_symmetry_3
_geom_angle_publ_flag
C2O Mo1 C3O 74.22(10) . . ?
C2O Mo1 C1O 77.03(11) . . ?
C3O Mo1 C1O 108.09(10) . . ?
C2O Mo1 C2 137.81(10) . . ?
C3O Mo1 C2 77.82(9) . . ?
C1O Mo1 C2 82.47(9) . . ?
C2O Mo1 C2R 88.14(10) . . ?
C3O Mo1 C2R 103.80(9) . . ?
C1O Mo1 C2R 139.26(9) . . ?
C2 Mo1 C2R 129.32(8) . . ?
C2O Mo1 C3R 85.58(11) . . ?
C3O Mo1 C3R 136.28(9) . . ?
C1O Mo1 C3R 104.37(10) . . ?
C2 Mo1 C3R 135.57(8) . . ?
C2R Mo1 C3R 35.94(8) . . ?
C2O Mo1 C1R 121.14(10) . . ?
C3O Mo1 C1R 99.01(9) . . ?
C1O Mo1 C1R 151.09(9) . . ?
C2 Mo1 C1R 93.82(8) . . ?
C2R Mo1 C1R 35.51(8) . . ?
C3R Mo1 C1R 59.19(9) . . ?
C2O Mo1 C4R 116.45(11) . . ?
C3O Mo1 C4R 157.50(9) . . ?
C1O Mo1 C4R 93.95(9) . . ?
C2 Mo1 C4R 101.28(9) . . ?
C2R Mo1 C4R 59.07(8) . . ?
C3R Mo1 C4R 35.40(9) . . ?
C1R Mo1 C4R 58.50(9) . . ?
C2O Mo1 C5R 143.03(10) . . ?
C3O Mo1 C5R 125.57(9) . . ?
C1O Mo1 C5R 116.82(9) . . ?
C2 Mo1 C5R 79.16(8) . . ?
C2R Mo1 C5R 58.49(8) . . ?
C3R Mo1 C5R 58.31(9) . . ?
C1R Mo1 C5R 34.99(8) . . ?
C4R Mo1 C5R 34.54(9) . . ?
C2 C1 F2 126.3(2) . . ?
C2 C1 F1 127.5(3) . . ?
F2 C1 F1 106.1(2) . . ?
C1 C2 C3 113.1(2) . . ?
C1 C2 Mo1 122.45(18) . . ?
C3 C2 Mo1 123.90(16) . . ?
F4 C3 F3 105.1(2) . . ?
F4 C3 C2 111.52(19) . . ?
F3 C3 C2 110.5(2) . . ?
O1 C1O Mo1 174.4(2) . . ?
O2 C2O Mo1 178.1(3) . . ?
O3 C3O Mo1 176.9(2) . . ?
C5R C1R C2R 107.5(2) . . ?
C5R C1R Mo1 73.83(13) . . ?
C2R C1R Mo1 70.75(13) . . ?
C1R C2R C3R 108.0(2) . . ?
C1R C2R Mo1 73.74(12) . . ?
C3R C2R Mo1 72.24(13) . . ?
C4R C3R C2R 107.9(2) . . ?
C4R C3R Mo1 74.25(14) . . ?
C2R C3R Mo1 71.82(13) . . ?
C5R C4R C3R 107.8(2) . . ?
C5R C4R Mo1 73.39(13) . . ?
C3R C4R Mo1 70.35(13) . . ?
C4R C5R C1R 108.8(2) . . ?
C4R C5R Mo1 72.06(13) . . ?
C1R C5R Mo1 71.18(12) . . ?

loop_
_geom_bond_atom_site_label_1
_geom_bond_atom_site_label_2
_geom_bond_distance
_geom_bond_site_symmetry_2
_geom_bond_publ_flag
Mo1 C2O 1.997(2) . ?
Mo1 C3O 2.002(2) . ?
Mo1 C1O 2.004(2) . ?
Mo1 C2 2.252(2) . ?
Mo1 C2R 2.297(2) . ?
Mo1 C3R 2.302(2) . ?
Mo1 C1R 2.336(2) . ?
Mo1 C4R 2.353(2) . ?
Mo1 C5R 2.370(2) . ?
C1 C2 1.305(3) . ?
C1 F2 1.327(3) . ?
C1 F1 1.341(3) . ?
C2 C3 1.495(3) . ?
C3 F4 1.360(3) . ?
C3 F3 1.378(3) . ?
C1O O1 1.139(3) . ?
C2O O2 1.140(3) . ?
C3O O3 1.138(3) . ?
C1R C5R 1.415(3) . ?
C1R C2R 1.413(3) . ?
C2R C3R 1.419(3) . ?
C3R C4R 1.416(3) . ?
C4R C5R 1.402(4) . ?
